data_7021067
loop_
_publ_author_name
'Comba, Peter'
'Emmerling, Franziska'
'Jakob, Maik'
'Kraus, Werner'
'Kubeil, Manja'
'Morgen, Michael'
'Pietzsch, Jens'
'Stephan, Holger'

_publ_section_title
;
 Copper(ii) chemistry of the functionalized macrocycle cyclam
 tetrapropionic acid.
;
_journal_issue 17
_journal_name_full 'Dalton transactions (Cambridge, England : 2003)'
_journal_page_first 6142
_journal_page_last 6148
_journal_paper_doi 10.1039/c2dt32356g
_journal_volume 42
_journal_year 2013
_chemical_formula_sum 'C22 H41 Cu N5 O12'
_chemical_formula_weight 631.14
_chemical_name_systematic
;
?
;
_space_group_IT_number 61
_symmetry_cell_setting orthorhombic
_symmetry_space_group_name_Hall '-P 2ac 2ab'
_symmetry_space_group_name_H-M 'P b c a'
_atom_sites_solution_hydrogens geom
_atom_sites_solution_primary direct
_atom_sites_solution_secondary difmap
_audit_creation_method SHELXL-97
_cell_angle_alpha 90.00
_cell_angle_beta 90.00
_cell_angle_gamma 90.00
_cell_formula_units_Z 8
_cell_length_a 17.319(13)
_cell_length_b 15.007(13)
_cell_length_c 21.514(17)
_cell_measurement_reflns_used 211
_cell_measurement_temperature 273(2)
_cell_measurement_theta_max 27
_cell_measurement_theta_min 4
_cell_volume 5592(8)
_computing_cell_refinement 'SAINT (Bruker, 2001)'
_computing_data_collection 'SMART (Bruker, 2001)'
_computing_data_reduction SAINT
_computing_molecular_graphics 'SHELXTL (Bruker, 2001), ORTEPIII (Burnett & Johnson, 1996)'
_computing_publication_material 'SHELXTL (Sheldrick, 2008)'
_computing_structure_refinement 'SHELXL-97 (Sheldrick, 2008)'
_computing_structure_solution 'SHELXS-97 (Sheldrick, 2008)'
_diffrn_ambient_temperature 273(2)
_diffrn_measured_fraction_theta_full 0.976
_diffrn_measured_fraction_theta_max 0.976
_diffrn_measurement_device_type 'Bruker APEX CCD area-detector'
_diffrn_radiation_monochromator graphite
_diffrn_radiation_source 'fine-focus sealed tube'
_diffrn_radiation_type MoK\a
_diffrn_radiation_wavelength 0.71073
_diffrn_reflns_av_R_equivalents 0.2335
_diffrn_reflns_av_sigmaI/netI 0.3548
_diffrn_reflns_limit_h_max 16
_diffrn_reflns_limit_h_min -20
_diffrn_reflns_limit_k_max 12
_diffrn_reflns_limit_k_min -18
_diffrn_reflns_limit_l_max 26
_diffrn_reflns_limit_l_min -23
_diffrn_reflns_number 15484
_diffrn_reflns_theta_full 26.00
_diffrn_reflns_theta_max 26.00
_diffrn_reflns_theta_min 1.89
_exptl_absorpt_coefficient_mu 0.851
_exptl_absorpt_correction_T_max .56
_exptl_absorpt_correction_T_min .45
_exptl_absorpt_correction_type multi-scan
_exptl_absorpt_process_details 'SADABS (Bruker. 2005)'
_exptl_crystal_colour bluegreen
_exptl_crystal_density_diffrn 1.499
_exptl_crystal_density_method 'not measured'
_exptl_crystal_description block
_exptl_crystal_F_000 2664
_exptl_crystal_size_max 0.28
_exptl_crystal_size_mid 0.22
_exptl_crystal_size_min 0.18
_refine_diff_density_max 0.436
_refine_diff_density_min -0.419
_refine_diff_density_rms 0.084
_refine_ls_extinction_coef 0.00039(5)
_refine_ls_extinction_expression Fc^*^=kFc[1+0.001xFc^2^\l^3^/sin(2\q)]^-1/4^
_refine_ls_extinction_method SHELXL
_refine_ls_goodness_of_fit_ref 0.671
_refine_ls_hydrogen_treatment mixed
_refine_ls_matrix_type full
_refine_ls_number_parameters 362
_refine_ls_number_reflns 5378
_refine_ls_number_restraints 0
_refine_ls_restrained_S_all 0.671
_refine_ls_R_factor_all 0.2678
_refine_ls_R_factor_gt 0.0635
_refine_ls_shift/su_max 0.022
_refine_ls_shift/su_mean 0.001
_refine_ls_structure_factor_coef Fsqd
_refine_ls_weighting_details 'calc w=1/[\s^2^(Fo^2^)+(0.0058P)^2^+0.0000P] where P=(Fo^2^+2Fc^2^)/3'
_refine_ls_weighting_scheme calc
_refine_ls_wR_factor_gt 0.0732
_refine_ls_wR_factor_ref 0.0937
_reflns_number_gt 2284
_reflns_number_total 5378
_reflns_threshold_expression >2sigma(I)
_cod_data_source_file c2dt32356g.txt
_cod_data_source_block ro11
_cod_original_sg_symbol_H-M p_b_c_a
_cod_database_code 7021067

loop_
_symmetry_equiv_pos_as_xyz
'x, y, z'
'-x+1/2, -y, z+1/2'
'-x, y+1/2, -z+1/2'
'x+1/2, -y+1/2, -z'
'-x, -y, -z'
'x-1/2, y, -z-1/2'
'x, -y-1/2, z-1/2'
'-x-1/2, y-1/2, z'

loop_
_atom_site_label
_atom_site_type_symbol
_atom_site_fract_x
_atom_site_fract_y
_atom_site_fract_z
_atom_site_U_iso_or_equiv
_atom_site_adp_type
_atom_site_occupancy
_atom_site_symmetry_multiplicity
_atom_site_calc_flag
_atom_site_refinement_flags
Cu1 Cu 0.02352(4) 0.24106(5) 0.37254(5) 0.0413(2) Uani 1 1 d .
N1 N -0.0473(4) 0.2803(5) 0.4443(3) 0.0587(19) Uani 1 1 d .
N2 N -0.0187(3) 0.1129(3) 0.3727(3) 0.0479(13) Uani 1 1 d .
N3 N 0.0979(3) 0.1985(4) 0.3007(3) 0.0499(17) Uani 1 1 d .
N4 N 0.0997(3) 0.3384(4) 0.4055(3) 0.0491(16) Uani 1 1 d .
O1 O -0.1426(3) 0.3825(3) 0.2654(2) 0.0636(16) Uani 1 1 d .
O2 O -0.0477(3) 0.3074(3) 0.3078(2) 0.0460(13) Uani 1 1 d .
O3 O -0.2435(3) 0.0671(4) 0.3098(3) 0.110(2) Uani 1 1 d .
O4 O -0.2154(3) -0.0682(3) 0.2780(2) 0.0720(17) Uani 1 1 d .
H4 H -0.2610 -0.0697 0.2678 0.108 Uiso 1 1 calc R
O5 O 0.1810(3) 0.2827(3) 0.0950(2) 0.0806(18) Uani 1 1 d .
H5 H 0.1702 0.3135 0.0647 0.121 Uiso 1 1 calc R
O6 O 0.0634(3) 0.3203(3) 0.1234(3) 0.0664(15) Uani 1 1 d .
O7 O 0.1413(3) 0.6518(3) 0.3657(3) 0.113(2) Uani 1 1 d .
H7 H 0.1176 0.6947 0.3519 0.169 Uiso 1 1 calc R
O8 O 0.0378(4) 0.5906(3) 0.3471(3) 0.143(3) Uani 1 1 d .
C1 C -0.0555(6) 0.2186(7) 0.4955(4) 0.110(4) Uani 1 1 d .
H1A H -0.0911 0.2430 0.5258 0.132 Uiso 1 1 calc R
H1B H -0.0059 0.2106 0.5157 0.132 Uiso 1 1 calc R
C2 C -0.0850(5) 0.1294(7) 0.4731(4) 0.096(3) Uani 1 1 d .
H2A H -0.0995 0.0944 0.5092 0.116 Uiso 1 1 calc R
H2B H -0.1316 0.1396 0.4490 0.116 Uiso 1 1 calc R
C3 C -0.0327(5) 0.0773(6) 0.4359(4) 0.074(3) Uani 1 1 d .
H3A H -0.0532 0.0174 0.4323 0.089 Uiso 1 1 calc R
H3B H 0.0163 0.0733 0.4576 0.089 Uiso 1 1 calc R
C4 C 0.0448(5) 0.0569(4) 0.3466(4) 0.067(3) Uani 1 1 d .
H4A H 0.0260 -0.0026 0.3377 0.080 Uiso 1 1 calc R
H4B H 0.0868 0.0524 0.3762 0.080 Uiso 1 1 calc R
C5 C 0.0721(5) 0.1012(6) 0.2880(4) 0.095(3) Uani 1 1 d .
H5A H 0.0306 0.1012 0.2577 0.114 Uiso 1 1 calc R
H5B H 0.1150 0.0678 0.2708 0.114 Uiso 1 1 calc R
C6 C 0.1745(5) 0.1885(6) 0.3206(4) 0.083(3) Uani 1 1 d .
H6A H 0.2060 0.1664 0.2867 0.100 Uiso 1 1 calc R
H6B H 0.1768 0.1456 0.3543 0.100 Uiso 1 1 calc R
C7 C 0.2068(4) 0.2814(5) 0.3435(4) 0.086(3) Uani 1 1 d .
H7A H 0.2627 0.2780 0.3443 0.104 Uiso 1 1 calc R
H7B H 0.1927 0.3262 0.3131 0.104 Uiso 1 1 calc R
C8 C 0.1809(4) 0.3112(5) 0.4037(4) 0.068(3) Uani 1 1 d .
H8A H 0.2126 0.3612 0.4167 0.082 Uiso 1 1 calc R
H8B H 0.1886 0.2635 0.4335 0.082 Uiso 1 1 calc R
C9 C 0.0780(6) 0.3528(5) 0.4721(4) 0.087(3) Uani 1 1 d .
H9A H 0.1007 0.4078 0.4873 0.104 Uiso 1 1 calc R
H9B H 0.0971 0.3040 0.4974 0.104 Uiso 1 1 calc R
C10 C -0.0095(6) 0.3577(6) 0.4763(5) 0.118(4) Uani 1 1 d .
H10A H -0.0248 0.3585 0.5196 0.142 Uiso 1 1 calc R
H10B H -0.0271 0.4128 0.4573 0.142 Uiso 1 1 calc R
C11 C -0.1256(5) 0.3115(6) 0.4271(3) 0.084(3) Uani 1 1 d .
H11A H -0.1476 0.3396 0.4636 0.101 Uiso 1 1 calc R
H11B H -0.1565 0.2589 0.4187 0.101 Uiso 1 1 calc R
C12 C -0.1374(4) 0.3738(5) 0.3740(4) 0.084(3) Uani 1 1 d .
H12A H -0.1926 0.3825 0.3697 0.101 Uiso 1 1 calc R
H12B H -0.1157 0.4308 0.3863 0.101 Uiso 1 1 calc R
C13 C -0.1068(4) 0.3531(5) 0.3110(4) 0.045(2) Uani 1 1 d .
C14 C -0.0871(4) 0.1076(4) 0.3329(3) 0.049(2) Uani 1 1 d .
H14A H -0.0752 0.1368 0.2939 0.059 Uiso 1 1 calc R
H14B H -0.1281 0.1416 0.3526 0.059 Uiso 1 1 calc R
C15 C -0.1193(4) 0.0129(4) 0.3179(3) 0.058(2) Uani 1 1 d .
H15A H -0.0880 -0.0125 0.2850 0.070 Uiso 1 1 calc R
H15B H -0.1123 -0.0241 0.3544 0.070 Uiso 1 1 calc R
C16 C -0.1995(4) 0.0074(5) 0.2993(4) 0.052(2) Uani 1 1 d .
C17 C 0.0882(4) 0.2485(6) 0.2426(3) 0.063(2) Uani 1 1 d .
H17A H 0.0970 0.3111 0.2515 0.076 Uiso 1 1 calc R
H17B H 0.0348 0.2426 0.2297 0.076 Uiso 1 1 calc R
C18 C 0.1378(4) 0.2236(5) 0.1889(3) 0.061(2) Uani 1 1 d .
H18A H 0.1294 0.1613 0.1789 0.073 Uiso 1 1 calc R
H18B H 0.1916 0.2306 0.2006 0.073 Uiso 1 1 calc R
C19 C 0.1217(4) 0.2792(5) 0.1324(4) 0.058(2) Uani 1 1 d .
C20 C 0.0853(3) 0.4202(4) 0.3677(4) 0.057(2) Uani 1 1 d .
H20A H 0.0312 0.4359 0.3717 0.069 Uiso 1 1 calc R
H20B H 0.0946 0.4060 0.3244 0.069 Uiso 1 1 calc R
C21 C 0.1328(4) 0.5004(4) 0.3843(4) 0.073(2) Uani 1 1 d .
H21A H 0.1377 0.5035 0.4292 0.088 Uiso 1 1 calc R
H21B H 0.1842 0.4932 0.3671 0.088 Uiso 1 1 calc R
C22 C 0.1004(5) 0.5839(5) 0.3619(4) 0.063(3) Uani 1 1 d .
N5 N 0.1949(4) 0.0588(6) 0.4869(4) 0.102(3) Uani 1 1 d .
O9 O 0.1518(4) 0.1202(4) 0.4923(3) 0.1154(15) Uani 1 1 d .
O10 O 0.2421(4) 0.0399(4) 0.5236(3) 0.1154(15) Uani 1 1 d .
O11 O 0.1914(4) 0.0081(5) 0.4401(3) 0.1154(15) Uani 1 1 d .
O12 O 0.0901(3) 0.8060(3) 0.3419(2) 0.0613(15) Uani 1 1 d .
H12F H 0.0371 0.8087 0.3421 0.074 Uiso 1 1 d G
H12E H 0.1108 0.8275 0.3887 0.074 Uiso 1 1 d G

loop_
_atom_site_aniso_label
_atom_site_aniso_U_11
_atom_site_aniso_U_22
_atom_site_aniso_U_33
_atom_site_aniso_U_23
_atom_site_aniso_U_13
_atom_site_aniso_U_12
Cu1 0.0400(4) 0.0407(5) 0.0432(4) 0.0023(5) -0.0033(6) -0.0013(5)
N1 0.047(5) 0.073(5) 0.057(4) 0.013(4) 0.000(4) 0.008(4)
N2 0.040(3) 0.043(3) 0.061(4) 0.018(4) -0.023(4) -0.009(3)
N3 0.032(4) 0.057(4) 0.061(5) 0.015(4) 0.004(4) 0.016(3)
N4 0.055(4) 0.035(4) 0.058(4) 0.010(3) -0.016(4) -0.002(3)
O1 0.055(4) 0.077(4) 0.059(4) 0.003(3) -0.005(3) 0.027(3)
O2 0.041(3) 0.057(3) 0.040(3) 0.013(3) 0.021(3) 0.017(3)
O3 0.082(5) 0.065(4) 0.185(6) -0.052(4) -0.069(5) 0.013(4)
O4 0.040(3) 0.065(4) 0.111(5) -0.031(4) 0.014(3) -0.008(3)
O5 0.074(4) 0.102(5) 0.066(3) 0.005(3) 0.016(3) 0.021(3)
O6 0.037(3) 0.095(4) 0.067(3) 0.022(4) 0.003(4) 0.006(3)
O7 0.078(4) 0.044(4) 0.216(7) 0.030(5) -0.013(5) -0.010(3)
O8 0.106(5) 0.056(4) 0.268(10) 0.022(4) -0.095(6) -0.016(4)
C1 0.126(10) 0.127(10) 0.077(7) 0.025(8) 0.020(7) 0.034(8)
C2 0.089(8) 0.120(10) 0.080(8) 0.010(7) -0.001(7) -0.023(8)
C3 0.053(6) 0.098(7) 0.071(7) 0.036(6) -0.011(6) -0.026(6)
C4 0.081(7) 0.026(4) 0.092(7) 0.009(5) -0.034(6) -0.012(4)
C5 0.098(8) 0.066(7) 0.121(9) -0.051(7) 0.002(7) 0.003(6)
C6 0.059(6) 0.129(9) 0.061(6) 0.004(6) 0.002(6) 0.016(6)
C7 0.043(5) 0.053(7) 0.164(10) 0.027(6) 0.001(7) -0.014(5)
C8 0.047(6) 0.054(6) 0.103(7) -0.001(5) -0.022(6) 0.002(5)
C9 0.124(9) 0.064(7) 0.072(7) -0.011(5) -0.038(7) -0.029(7)
C10 0.128(10) 0.107(9) 0.120(9) -0.054(7) 0.059(9) -0.018(8)
C11 0.068(7) 0.132(9) 0.052(6) 0.002(6) 0.014(6) 0.016(6)
C12 0.081(6) 0.100(7) 0.071(6) 0.029(7) -0.005(7) 0.026(5)
C13 0.032(5) 0.070(6) 0.032(5) -0.007(5) 0.010(5) 0.005(4)
C14 0.053(5) 0.033(5) 0.062(5) -0.006(4) -0.020(4) -0.009(4)
C15 0.058(5) 0.039(5) 0.077(6) -0.002(4) -0.014(5) -0.006(4)
C16 0.037(6) 0.043(6) 0.077(7) -0.003(5) -0.015(5) 0.003(5)
C17 0.040(5) 0.083(6) 0.067(5) 0.002(6) 0.011(4) 0.003(5)
C18 0.068(6) 0.063(6) 0.052(5) 0.010(5) 0.021(5) 0.007(4)
C19 0.046(5) 0.088(7) 0.040(5) -0.025(5) 0.018(5) 0.000(5)
C20 0.050(5) 0.028(4) 0.093(6) -0.005(5) -0.027(5) 0.001(4)
C21 0.082(6) 0.041(5) 0.097(7) -0.010(5) -0.031(6) 0.005(5)
C22 0.048(5) 0.047(6) 0.094(7) -0.004(5) -0.042(6) -0.016(5)
N5 0.061(6) 0.128(8) 0.116(7) 0.058(6) -0.069(6) -0.046(5)
O9 0.110(3) 0.118(4) 0.118(4) -0.024(3) -0.018(3) 0.022(3)
O10 0.110(3) 0.118(4) 0.118(4) -0.024(3) -0.018(3) 0.022(3)
O11 0.110(3) 0.118(4) 0.118(4) -0.024(3) -0.018(3) 0.022(3)
O12 0.044(3) 0.081(4) 0.059(3) -0.012(3) -0.007(3) -0.007(3)

loop_
_atom_type_symbol
_atom_type_description
_atom_type_scat_dispersion_real
_atom_type_scat_dispersion_imag
_atom_type_scat_source
C C 0.0033 0.0016 'International Tables Vol C Tables 4.2.6.8 and 6.1.1.4'
H H 0.0000 0.0000 'International Tables Vol C Tables 4.2.6.8 and 6.1.1.4'
N N 0.0061 0.0033 'International Tables Vol C Tables 4.2.6.8 and 6.1.1.4'
O O 0.0106 0.0060 'International Tables Vol C Tables 4.2.6.8 and 6.1.1.4'
Cu Cu 0.3201 1.2651 'International Tables Vol C Tables 4.2.6.8 and 6.1.1.4'

loop_
_geom_angle_atom_site_label_1
_geom_angle_atom_site_label_2
_geom_angle_atom_site_label_3
_geom_angle
N1 Cu1 N2 93.1(3)
N1 Cu1 N4 85.5(3)
N2 Cu1 N4 151.2(2)
N1 Cu1 O2 90.7(2)
N2 Cu1 O2 103.6(2)
N4 Cu1 O2 105.2(2)
N1 Cu1 N3 178.4(3)
N2 Cu1 N3 86.3(2)
N4 Cu1 N3 94.3(2)
O2 Cu1 N3 90.9(2)
C1 N1 C11 107.6(7)
C1 N1 C10 100.9(8)
C11 N1 C10 105.6(7)
C1 N1 Cu1 116.6(5)
C11 N1 Cu1 116.6(5)
C10 N1 Cu1 107.8(5)
C14 N2 C3 112.6(6)
C14 N2 C4 110.3(6)
C3 N2 C4 105.3(6)
C14 N2 Cu1 109.7(4)
C3 N2 Cu1 113.3(5)
C4 N2 Cu1 105.3(4)
C6 N3 C17 115.1(6)
C6 N3 C5 103.1(6)
C17 N3 C5 107.4(7)
C6 N3 Cu1 112.7(5)
C17 N3 Cu1 113.5(4)
C5 N3 Cu1 103.7(4)
C8 N4 C20 112.0(6)
C8 N4 C9 107.8(7)
C20 N4 C9 111.1(6)
C8 N4 Cu1 113.7(5)
C20 N4 Cu1 106.5(4)
C9 N4 Cu1 105.5(4)
C13 O2 Cu1 135.2(5)
C16 O4 H4 109.5
C19 O5 H5 109.5
C22 O7 H7 109.5
N1 C1 C2 110.9(8)
N1 C1 H1A 109.5
C2 C1 H1A 109.5
N1 C1 H1B 109.5
C2 C1 H1B 109.5
H1A C1 H1B 108.0
C3 C2 C1 116.4(8)
C3 C2 H2A 108.2
C1 C2 H2A 108.2
C3 C2 H2B 108.2
C1 C2 H2B 108.2
H2A C2 H2B 107.3
C2 C3 N2 114.7(7)
C2 C3 H3A 108.6
N2 C3 H3A 108.6
C2 C3 H3B 108.6
N2 C3 H3B 108.6
H3A C3 H3B 107.6
N2 C4 C5 107.3(6)
N2 C4 H4A 110.2
C5 C4 H4A 110.2
N2 C4 H4B 110.2
C5 C4 H4B 110.2
H4A C4 H4B 108.5
C4 C5 N3 111.1(6)
C4 C5 H5A 109.4
N3 C5 H5A 109.4
C4 C5 H5B 109.4
N3 C5 H5B 109.4
H5A C5 H5B 108.0
N3 C6 C7 109.6(7)
N3 C6 H6A 109.7
C7 C6 H6A 109.7
N3 C6 H6B 109.7
C7 C6 H6B 109.7
H6A C6 H6B 108.2
C8 C7 C6 116.4(7)
C8 C7 H7A 108.2
C6 C7 H7A 108.2
C8 C7 H7B 108.2
C6 C7 H7B 108.2
H7A C7 H7B 107.3
C7 C8 N4 114.1(7)
C7 C8 H8A 108.7
N4 C8 H8A 108.7
C7 C8 H8B 108.7
N4 C8 H8B 108.7
H8A C8 H8B 107.6
N4 C9 C10 108.3(7)
N4 C9 H9A 110.0
C10 C9 H9A 110.0
N4 C9 H9B 110.0
C10 C9 H9B 110.0
H9A C9 H9B 108.4
N1 C10 C9 111.7(7)
N1 C10 H10A 109.3
C9 C10 H10A 109.3
N1 C10 H10B 109.3
C9 C10 H10B 109.3
H10A C10 H10B 107.9
N1 C11 C12 121.0(7)
N1 C11 H11A 107.1
C12 C11 H11A 107.1
N1 C11 H11B 107.1
C12 C11 H11B 107.1
H11A C11 H11B 106.8
C13 C12 C11 121.2(7)
C13 C12 H12A 107.0
C11 C12 H12A 107.0
C13 C12 H12B 107.0
C11 C12 H12B 107.0
H12A C12 H12B 106.8
O2 C13 O1 124.5(7)
O2 C13 C12 117.6(7)
O1 C13 C12 117.9(7)
N2 C14 C15 117.3(5)
N2 C14 H14A 108.0
C15 C14 H14A 108.0
N2 C14 H14B 108.0
C15 C14 H14B 108.0
H14A C14 H14B 107.2
C16 C15 C14 116.9(6)
C16 C15 H15A 108.1
C14 C15 H15A 108.1
C16 C15 H15B 108.1
C14 C15 H15B 108.1
H15A C15 H15B 107.3
O3 C16 O4 127.3(7)
O3 C16 C15 121.0(8)
O4 C16 C15 111.3(7)
N3 C17 C18 117.7(6)
N3 C17 H17A 107.9
C18 C17 H17A 107.9
N3 C17 H17B 107.9
C18 C17 H17B 107.9
H17A C17 H17B 107.2
C17 C18 C19 112.4(6)
C17 C18 H18A 109.1
C19 C18 H18A 109.1
C17 C18 H18B 109.1
C19 C18 H18B 109.1
H18A C18 H18B 107.9
O6 C19 O5 122.7(9)
O6 C19 C18 125.0(8)
O5 C19 C18 112.1(7)
N4 C20 C21 116.0(6)
N4 C20 H20A 108.3
C21 C20 H20A 108.3
N4 C20 H20B 108.3
C21 C20 H20B 108.3
H20A C20 H20B 107.4
C22 C21 C20 113.6(6)
C22 C21 H21A 108.8
C20 C21 H21A 108.8
C22 C21 H21B 108.8
C20 C21 H21B 108.8
H21A C21 H21B 107.7
O8 C22 O7 119.4(8)
O8 C22 C21 122.5(8)
O7 C22 C21 117.7(7)
O10 N5 O9 123.9(11)
O10 N5 O11 115.2(11)
O9 N5 O11 120.9(9)
H12F O12 H12E 107.8

loop_
_geom_bond_atom_site_label_1
_geom_bond_atom_site_label_2
_geom_bond_distance
Cu1 N1 2.058(6)
Cu1 N2 2.058(5)
Cu1 N4 2.092(6)
Cu1 O2 2.110(5)
Cu1 N3 2.112(6)
N1 C1 1.445(9)
N1 C11 1.482(8)
N1 C10 1.501(10)
N2 C14 1.465(7)
N2 C3 1.482(8)
N2 C4 1.492(8)
N3 C6 1.402(8)
N3 C17 1.468(7)
N3 C5 1.552(9)
N4 C8 1.464(8)
N4 C20 1.494(7)
N4 C9 1.497(8)
O1 C13 1.243(8)
O2 C13 1.234(7)
O3 C16 1.197(7)
O4 C16 1.254(8)
O4 H4 0.8200
O5 C19 1.306(8)
O5 H5 0.8200
O6 C19 1.200(7)
O7 C22 1.243(7)
O7 H7 0.8200
O8 C22 1.135(7)
C1 C2 1.512(10)
C1 H1A 0.9700
C1 H1B 0.9700
C2 C3 1.439(10)
C2 H2A 0.9700
C2 H2B 0.9700
C3 H3A 0.9700
C3 H3B 0.9700
C4 C5 1.502(9)
C4 H4A 0.9700
C4 H4B 0.9700
C5 H5A 0.9700
C5 H5B 0.9700
C6 C7 1.580(10)
C6 H6A 0.9700
C6 H6B 0.9700
C7 C8 1.443(9)
C7 H7A 0.9700
C7 H7B 0.9700
C8 H8A 0.9700
C8 H8B 0.9700
C9 C10 1.520(10)
C9 H9A 0.9700
C9 H9B 0.9700
C10 H10A 0.9700
C10 H10B 0.9700
C11 C12 1.490(9)
C11 H11A 0.9700
C11 H11B 0.9700
C12 C13 1.488(9)
C12 H12A 0.9700
C12 H12B 0.9700
C14 C15 1.559(7)
C14 H14A 0.9700
C14 H14B 0.9700
C15 C16 1.449(8)
C15 H15A 0.9700
C15 H15B 0.9700
C17 C18 1.487(7)
C17 H17A 0.9700
C17 H17B 0.9700
C18 C19 1.501(9)
C18 H18A 0.9700
C18 H18B 0.9700
C20 C21 1.501(7)
C20 H20A 0.9700
C20 H20B 0.9700
C21 C22 1.455(9)
C21 H21A 0.9700
C21 H21B 0.9700
N5 O10 1.171(8)
N5 O9 1.191(9)
N5 O11 1.263(9)
O12 H12F 0.92(6)
O12 H12E 1.1156
